data_2200922
loop_
_publ_author_name
'Coles, Simon J.'
'Hursthouse, Michael B.'
'K\?il\?i\,c, Adem'
'Yenilmez \,Cift\,ci, G\"on\"ul'

_publ_section_title
;
 2-Aminomethyl-15-crown[5] hydrochloride dihydrate
;
_journal_issue 1
_journal_name_full 'Acta Crystallographica Section E'
_journal_page_first o83
_journal_page_last o85
_journal_paper_doi 10.1107/S1600536801021432
_journal_volume 58
_journal_year 2002
_chemical_formula_iupac 'C11 H24 N O5 1+, Cl 1-, 2H2 O1'
_chemical_formula_moiety 'C11 H24 N O5 1+, Cl 1-, 2H2 O1'
_chemical_formula_sum 'C11 H28 Cl N O7'
_chemical_formula_weight 321.79
_space_group_IT_number 15
_symmetry_cell_setting monoclinic
_symmetry_space_group_name_Hall '-C 2yc'
_symmetry_space_group_name_H-M 'C 1 2/c 1'
_audit_creation_method 'WinGX routine CIF_UPDATE'
_cell_angle_alpha 90
_cell_angle_beta 109.3280(10)
_cell_angle_gamma 90
_cell_formula_units_Z 8
_cell_length_a 21.4218(4)
_cell_length_b 7.8864(2)
_cell_length_c 19.7794(4)
_cell_measurement_reflns_used 11239
_cell_measurement_temperature 120(2)
_cell_measurement_theta_max 27.48
_cell_measurement_theta_min 2.91
_cell_volume 3153.22(12)
_computing_cell_refinement 'DENZO and COLLECT'
_computing_data_collection 'DENZO (Otwinowski & Minor, 1997) and COLLECT (Hooft, 1998)'
_computing_data_reduction 'DENZO and COLLECT'
_computing_molecular_graphics 'PLATON (Spek, 1990)'
_computing_structure_refinement 'SHELXL97 (Sheldrick, 1997)'
_computing_structure_solution 'SHELXS97 (Sheldrick, 1997)'
_diffrn_measured_fraction_theta_full .992
_diffrn_measured_fraction_theta_max .992
_diffrn_measurement_device 'Nonius KappaCCD'
_diffrn_radiation_type MoK\a
_diffrn_radiation_wavelength .71073
_diffrn_reflns_av_R_equivalents .0513
_diffrn_reflns_limit_h_max 25
_diffrn_reflns_limit_h_min -27
_diffrn_reflns_limit_k_max 10
_diffrn_reflns_limit_k_min -10
_diffrn_reflns_limit_l_max 25
_diffrn_reflns_limit_l_min -25
_diffrn_reflns_number 14261
_diffrn_reflns_theta_full 27.48
_diffrn_reflns_theta_max 27.48
_diffrn_reflns_theta_min 3.1
_exptl_absorpt_coefficient_mu .271
_exptl_absorpt_correction_T_max .9892
_exptl_absorpt_correction_T_min .9378
_exptl_absorpt_correction_type multi-scan
_exptl_absorpt_process_details '(Blessing, 1997)'
_exptl_crystal_colour colourless
_exptl_crystal_density_diffrn 1.356
_exptl_crystal_density_method 'not measured'
_exptl_crystal_description rod
_exptl_crystal_F_000 1392
_exptl_crystal_size_max .24
_exptl_crystal_size_mid .1
_exptl_crystal_size_min .04
_refine_diff_density_max .271
_refine_diff_density_min -.314
_refine_ls_extinction_coef .0021(4)
_refine_ls_extinction_expression Fc^*^=kFc[1+0.001xFc^2^\l^3^/sin(2\q)]^-1/4^
_refine_ls_extinction_method SHELXL97
_refine_ls_goodness_of_fit_ref 1.036
_refine_ls_hydrogen_treatment mixed
_refine_ls_matrix_type full
_refine_ls_number_parameters 199
_refine_ls_number_reflns 3595
_refine_ls_number_restraints 0
_refine_ls_restrained_S_all 1.036
_refine_ls_R_factor_gt .0344
_refine_ls_shift/su_max .003
_refine_ls_structure_factor_coef Fsqd
_refine_ls_weighting_details 'calc w = 1/[\s^2^(Fo^2^)+(0.0345P)^2^+1.8513P] where P = (Fo^2^+2Fc^2^)/3'
_refine_ls_weighting_scheme calc
_refine_ls_wR_factor_ref .0869
_reflns_number_gt 3010
_reflns_number_total 3595
_reflns_threshold_expression I>2\s(I)
_cod_data_source_file na6117.cif
_cod_data_source_block I
_cod_depositor_comments
;
The following automatic conversions were performed:
'_symmetry_cell_setting' value 'Monoclinic' changed to 'monoclinic'
according to '/home/saulius/struct/CIF-dictionaries/cif_core.dic'
dictionary named 'cif_core.dic' version 2.4.1 from 2010-06-29.

Automatic conversion script
Id: cif_fix_enum 1527 2010-12-29 10:47:43Z saulius 

The following automatic conversions were performed:

'_symmetry_cell_setting' value 'Monoclinic' changed to 'monoclinic'
according to /home/saulius/struct/CIF-dictionaries/cif_core.dic
dictionary named 'cif_core.dic' version 2.4.1 from 2010-06-29.

Automatic conversion script
Id: cif_fix_values 1715 2011-07-08 13:25:40Z adriana 
;
_cod_original_sg_symbol_H-M 'C 2/c'
_cod_database_code 2200922
_cod_database_fobs_code 2200922

loop_
_symmetry_equiv_pos_as_xyz
'x, y, z'
'-x, y, -z+1/2'
'x+1/2, y+1/2, z'
'-x+1/2, y+1/2, -z+1/2'
'-x, -y, -z'
'x, -y, z-1/2'
'-x+1/2, -y+1/2, -z'
'x+1/2, -y+1/2, z-1/2'

loop_
_atom_site_label
_atom_site_fract_x
_atom_site_fract_y
_atom_site_fract_z
_atom_site_U_iso_or_equiv
_atom_site_adp_type
_atom_site_calc_flag
_atom_site_refinement_flags
_atom_site_occupancy
_atom_site_disorder_assembly
_atom_site_disorder_group
_atom_site_type_symbol
C1 .30886(6) .17509(16) .09757(7) .0173(3) Uani d . 1 . . C
H1A .3435 .1147 .1359 .021 Uiso calc R 1 . . H
H1B .3038 .1173 .0516 .021 Uiso calc R 1 . . H
C2 .24415(6) .16587(16) .11262(7) .0170(3) Uani d . 1 . . C
H2 .2513 .2096 .1621 .02 Uiso calc R 1 . . H
C3 .14096(7) .31623(18) .08214(7) .0223(3) Uani d . 1 . . C
H3A .139 .4408 .0873 .027 Uiso calc R 1 . . H
H3B .1457 .2645 .1292 .027 Uiso calc R 1 . . H
C4 .07758(7) .25573(18) .02785(8) .0247(3) Uani d . 1 . . C
H4A .0807 .1329 .0191 .03 Uiso calc R 1 . . H
H4B .0404 .2735 .0463 .03 Uiso calc R 1 . . H
C5 -.00063(7) .3317(2) -.08588(9) .0326(4) Uani d . 1 . . C
H5A -.0249 .4389 -.0866 .039 Uiso calc R 1 . . H
H5B -.0239 .2397 -.0699 .039 Uiso calc R 1 . . H
C6 .00088(7) .29333(18) -.15974(8) .0268(3) Uani d . 1 . . C
H6A -.045 .2875 -.1936 .032 Uiso calc R 1 . . H
H6B .024 .3862 -.1755 .032 Uiso calc R 1 . . H
C7 -.00547(7) -.01042(18) -.16194(7) .0226(3) Uani d . 1 . . C
H7A -.0393 -.025 -.2098 .027 Uiso calc R 1 . . H
H7B -.0283 .0016 -.1261 .027 Uiso calc R 1 . . H
C8 .03988(7) -.16048(17) -.14426(7) .0222(3) Uani d . 1 . . C
H8A .014 -.2666 -.1498 .027 Uiso calc R 1 . . H
H8B .0665 -.1652 -.1767 .027 Uiso calc R 1 . . H
C9 .13480(7) -.26121(16) -.05208(7) .0199(3) Uani d . 1 . . C
H9A .1639 -.2439 -.0814 .024 Uiso calc R 1 . . H
H9B .1169 -.378 -.0603 .024 Uiso calc R 1 . . H
C10 .17320(7) -.23633(16) .02545(7) .0199(3) Uani d . 1 . . C
H10A .1431 -.2439 .054 .024 Uiso calc R 1 . . H
H10B .207 -.3266 .0419 .024 Uiso calc R 1 . . H
C11 .21955(7) -.01537(16) .10792(7) .0187(3) Uani d . 1 . . C
H11A .2539 -.0883 .1409 .022 Uiso calc R 1 . . H
H11B .1793 -.0208 .122 .022 Uiso calc R 1 . . H
N1 .33014(5) .35389(13) .09364(6) .0170(2) Uani d . 1 . . N
H1C .31 .395 .0487 .025 Uiso calc R 1 . . H
H1D .3748 .3574 .104 .025 Uiso calc R 1 . . H
H1E .3186 .4183 .1258 .025 Uiso calc R 1 . . H
O1 .19772(4) .27369(11) .06217(5) .0180(2) Uani d . 1 . . O
O2 .06582(5) .34680(13) -.03706(5) .0270(2) Uani d . 1 . . O
O3 .03378(4) .13671(12) -.16135(5) .0205(2) Uani d . 1 . . O
O4 .08209(4) -.14146(11) -.07181(5) .0199(2) Uani d . 1 . . O
O5 .20482(4) -.07377(11) .03598(5) .0179(2) Uani d . 1 . . O
O6 .16461(5) .68622(15) .20050(6) .0262(2) Uani d . 1 . . O
O7 .39466(6) .91279(16) .24963(7) .0366(3) Uani d . 1 . . O
Cl1 .310005(16) .55870(4) .222423(17) .02295(12) Uani d . 1 . . Cl
H04 .3718(10) .995(3) .2649(10) .048(5) Uiso d . 1 . . H
H02 .1684(10) .783(3) .2185(10) .042(5) Uiso d . 1 . . H
H03 .3697(11) .820(3) .2448(11) .055(6) Uiso d . 1 . . H
H01 .2037(12) .654(3) .2054(11) .054(6) Uiso d . 1 . . H

loop_
_atom_site_aniso_label
_atom_site_aniso_U_11
_atom_site_aniso_U_22
_atom_site_aniso_U_33
_atom_site_aniso_U_12
_atom_site_aniso_U_13
_atom_site_aniso_U_23
C1 .0195(6) .0152(6) .0176(6) -.0013(5) .0065(5) .0006(5)
C2 .0194(6) .0187(6) .0127(6) -.0012(5) .0050(5) .0006(5)
C3 .0266(7) .0220(7) .0238(7) .0027(6) .0158(6) -.0001(5)
C4 .0226(7) .0192(7) .0382(8) -.0005(5) .0181(6) -.0013(6)
C5 .0158(7) .0351(9) .0446(9) .0029(6) .0070(6) -.0132(7)
C6 .0200(7) .0219(7) .0328(8) .0061(6) .0010(6) .0024(6)
C7 .0171(7) .0238(7) .0252(7) -.0037(6) .0049(5) -.0029(5)
C8 .0227(7) .0209(7) .0205(7) -.0034(5) .0038(6) -.0046(5)
C9 .0196(7) .0139(6) .0264(7) .0001(5) .0079(6) -.0021(5)
C10 .0212(7) .0138(6) .0245(7) -.0022(5) .0073(6) .0013(5)
C11 .0206(6) .0203(7) .0149(6) -.0029(5) .0056(5) .0013(5)
N1 .0155(5) .0175(6) .0183(6) -.0019(4) .0063(4) -.0007(4)
O1 .0180(5) .0199(5) .0184(5) .0026(4) .0092(4) .0030(3)
O2 .0189(5) .0344(6) .0272(5) -.0060(4) .0071(4) -.0029(4)
O3 .0167(5) .0190(5) .0247(5) .0004(4) .0053(4) .0004(4)
O4 .0198(5) .0183(5) .0195(5) .0026(4) .0037(4) -.0028(4)
O5 .0226(5) .0158(5) .0158(4) -.0054(4) .0070(4) -.0011(3)
O6 .0243(6) .0243(6) .0300(6) -.0018(5) .0092(4) .0008(4)
O7 .0340(6) .0276(6) .0546(8) -.0042(5) .0233(6) -.0107(5)
Cl1 .0254(2) .02148(19) .02452(19) -.00101(13) .01164(15) -.00376(12)

loop_
_atom_type_symbol
_atom_type_description
_atom_type_scat_dispersion_real
_atom_type_scat_dispersion_imag
_atom_type_scat_source
C C .0033 .0016 'International Tables Vol C Tables 4.2.6.8 and 6.1.1.4'
H H 0 0 'International Tables Vol C Tables 4.2.6.8 and 6.1.1.4'
N N .0061 .0033 'International Tables Vol C Tables 4.2.6.8 and 6.1.1.4'
O O .0106 .006 'International Tables Vol C Tables 4.2.6.8 and 6.1.1.4'
Cl Cl .1484 .1585 'International Tables Vol C Tables 4.2.6.8 and 6.1.1.4'

loop_
_geom_angle_atom_site_label_1
_geom_angle_atom_site_label_2
_geom_angle_atom_site_label_3
_geom_angle
_geom_angle_publ_flag
N1 C1 C2 111.80(10) ?
N1 C1 H1A 109.3 ?
C2 C1 H1A 109.3 ?
N1 C1 H1B 109.3 ?
C2 C1 H1B 109.3 ?
H1A C1 H1B 107.9 ?
O1 C2 C1 107.74(9) ?
O1 C2 C11 111.72(10) ?
C1 C2 C11 110.85(11) ?
O1 C2 H2 108.8 ?
C1 C2 H2 108.8 ?
C11 C2 H2 108.8 ?
O1 C3 C4 112.09(11) ?
O1 C3 H3A 109.2 ?
C4 C3 H3A 109.2 ?
O1 C3 H3B 109.2 ?
C4 C3 H3B 109.2 ?
H3A C3 H3B 107.9 ?
O2 C4 C3 109.49(11) ?
O2 C4 H4A 109.8 ?
C3 C4 H4A 109.8 ?
O2 C4 H4B 109.8 ?
C3 C4 H4B 109.8 ?
H4A C4 H4B 108.2 ?
O2 C5 C6 109.57(11) ?
O2 C5 H5A 109.8 ?
C6 C5 H5A 109.8 ?
O2 C5 H5B 109.8 ?
C6 C5 H5B 109.8 ?
H5A C5 H5B 108.2 ?
O3 C6 C5 111.45(12) ?
O3 C6 H6A 109.3 ?
C5 C6 H6A 109.3 ?
O3 C6 H6B 109.3 ?
C5 C6 H6B 109.3 ?
H6A C6 H6B 108 ?
O3 C7 C8 107.77(11) ?
O3 C7 H7A 110.2 ?
C8 C7 H7A 110.2 ?
O3 C7 H7B 110.2 ?
C8 C7 H7B 110.2 ?
H7A C7 H7B 108.5 ?
O4 C8 C7 107.34(10) ?
O4 C8 H8A 110.2 ?
C7 C8 H8A 110.2 ?
O4 C8 H8B 110.2 ?
C7 C8 H8B 110.2 ?
H8A C8 H8B 108.5 ?
O4 C9 C10 108.15(10) ?
O4 C9 H9A 110.1 ?
C10 C9 H9A 110.1 ?
O4 C9 H9B 110.1 ?
C10 C9 H9B 110.1 ?
H9A C9 H9B 108.4 ?
O5 C10 C9 109.88(10) ?
O5 C10 H10A 109.7 ?
C9 C10 H10A 109.7 ?
O5 C10 H10B 109.7 ?
C9 C10 H10B 109.7 ?
H10A C10 H10B 108.2 ?
O5 C11 C2 108.84(10) ?
O5 C11 H11A 109.9 ?
C2 C11 H11A 109.9 ?
O5 C11 H11B 109.9 ?
C2 C11 H11B 109.9 ?
H11A C11 H11B 108.3 ?
C1 N1 H1C 109.5 ?
C1 N1 H1D 109.5 ?
H1C N1 H1D 109.5 ?
C1 N1 H1E 109.5 ?
H1C N1 H1E 109.5 ?
H1D N1 H1E 109.5 ?
C2 O1 C3 113.76(9) yes
C4 O2 C5 113.96(11) yes
C6 O3 C7 114.13(10) yes
C9 O4 C8 112.77(10) yes
C11 O5 C10 111.80(9) yes
H02 O6 H01 105.9(19) ?
H04 O7 H03 104.2(18) ?

loop_
_geom_bond_atom_site_label_1
_geom_bond_atom_site_label_2
_geom_bond_site_symmetry_2
_geom_bond_distance
_geom_bond_publ_flag
C1 N1 . 1.4919(16) yes
C1 C2 . 1.5128(17) ?
C1 H1A . .99 ?
C1 H1B . .99 ?
C2 O1 . 1.4321(15) yes
C2 C11 . 1.5156(18) ?
C2 H2 . 1 ?
C3 O1 . 1.4369(15) yes
C3 C4 . 1.503(2) ?
C3 H3A . .99 ?
C3 H3B . .99 ?
C4 O2 . 1.4189(17) yes
C4 H4A . .99 ?
C4 H4B . .99 ?
C5 O2 . 1.4363(18) y
C5 C6 . 1.503(2) ?
C5 H5A . .99 ?
C5 H5B . .99 ?
C6 O3 . 1.4276(16) yes
C6 H6A . .99 ?
C6 H6B . .99 ?
C7 O3 . 1.4306(16) yes
C7 C8 . 1.497(2) ?
C7 H7A . .99 ?
C7 H7B . .99 ?
C8 O4 . 1.4269(16) yes
C8 H8A . .99 ?
C8 H8B . .99 ?
C9 O4 . 1.4239(16) yes
C9 C10 . 1.4939(19) ?
C9 H9A . .99 ?
C9 H9B . .99 ?
C10 O5 . 1.4326(15) yes
C10 H10A . .99 ?
C10 H10B . .99 ?
C11 O5 . 1.4279(15) yes
C11 H11A . .99 ?
C11 H11B . .99 ?
N1 H1C . .91 ?
N1 H1D . .91 ?
N1 H1E . .91 ?
O6 H02 . .84(2) ?
O6 H01 . .85(2) ?
O7 H04 . .92(2) ?
O7 H03 . .89(2) ?

loop_
_geom_hbond_atom_site_label_D
_geom_hbond_atom_site_label_H
_geom_hbond_atom_site_label_A
_geom_hbond_site_symmetry_A
_geom_hbond_distance_DH
_geom_hbond_distance_HA
_geom_hbond_distance_DA
_geom_hbond_angle_DHA
_geom_hbond_publ_flag
O6 H01 Cl1 . .85(2) 2.31(2) 3.1633(12) 178(2) yes
O6 H02 Cl1 4_555 .84(2) 2.44(2) 3.2711(12) 174.7(18) yes
N1 H1C O1 7_555 .91 2.52 3.1063(14) 122 yes
N1 H1C O5 7_555 .91 2.13 2.9783(13) 154 yes
N1 H1D O3 7_555 .91 1.91 2.7772(14) 158 yes
N1 H1D O4 7_555 .91 2.58 3.0662(14) 114 yes
N1 H1E Cl1 . .91 2.27 3.1640(11) 168 yes
O7 H03 Cl1 . .89(2) 2.39(2) 3.2757(13) 172.9(18) yes
O7 H04 O6 4_555 .92(2) 1.93(2) 2.8397(16) 171.6(18) yes
C1 H1B O1 7_555 .99 2.40 3.1418(16) 131 yes
C9 H9B O2 1_545 .99 2.54 3.4810(19) 159 yes

loop_
_geom_torsion_atom_site_label_1
_geom_torsion_atom_site_label_2
_geom_torsion_atom_site_label_3
_geom_torsion_atom_site_label_4
_geom_torsion
N1 C1 C2 O1 50.97(13)
N1 C1 C2 C11 173.49(10)
O1 C3 C4 O2 -66.88(14)
O2 C5 C6 O3 61.19(16)
O3 C7 C8 O4 66.68(13)
O4 C9 C10 O5 -65.84(13)
O1 C2 C11 O5 55.69(13)
C1 C2 C11 O5 -64.49(13)
C1 C2 O1 C3 -163.06(10)
C11 C2 O1 C3 74.96(13)
C4 C3 O1 C2 -119.12(12)
C3 C4 O2 C5 -164.72(11)
C6 C5 O2 C4 -132.98(13)
C5 C6 O3 C7 77.79(14)
C8 C7 O3 C6 -165.35(11)
C10 C9 O4 C8 -176.75(10)
C7 C8 O4 C9 -170.19(10)
C2 C11 O5 C10 -172.40(10)
C9 C10 O5 C11 157.03(10)
